data_2212994
loop_
_publ_author_name
'Saeed, Aamer'
'Bolte, Michael'

_publ_section_title
;
 3-(4-Chlorophenyl)isocoumarin
;
_journal_coeditor_code SG2143
_journal_issue 4
_journal_name_full 'Acta Crystallographica Section E'
_journal_page_first o1667
_journal_page_last o1668
_journal_paper_doi 10.1107/S1600536807009890
_journal_volume 63
_journal_year 2007
_chemical_formula_iupac 'C15 H9 Cl O2'
_chemical_formula_moiety 'C15 H9 Cl O2'
_chemical_formula_sum 'C15 H9 Cl O2'
_chemical_formula_weight 256.67
_chemical_name_systematic
;
3-(4-Chlorophenyl)isocoumarin
;
_space_group_IT_number 2
_symmetry_cell_setting triclinic
_symmetry_space_group_name_Hall '-P 1'
_symmetry_space_group_name_H-M 'P -1'
_atom_sites_solution_hydrogens geom
_atom_sites_solution_primary direct
_atom_sites_solution_secondary difmap
_audit_creation_method SHELXL-97
_cell_angle_alpha 96.211(8)
_cell_angle_beta 104.611(9)
_cell_angle_gamma 109.701(9)
_cell_formula_units_Z 2
_cell_length_a 7.0616(8)
_cell_length_b 7.2258(8)
_cell_length_c 13.0949(14)
_cell_measurement_reflns_used 7247
_cell_measurement_temperature 173(2)
_cell_measurement_theta_max 26.1
_cell_measurement_theta_min 3.6
_cell_volume 594.87(13)
_computing_cell_refinement X-AREA
_computing_data_collection 'X-AREA (Stoe & Cie, 2001)'
_computing_data_reduction X-AREA
_computing_molecular_graphics 'PLATON (Spek, 2003) and XP in SHELXTL-Plus (Sheldrick, 1991)'
_computing_publication_material SHELXL97
_computing_structure_refinement 'SHELXL97 (Sheldrick, 1997)'
_computing_structure_solution 'SHELXS97 (Sheldrick, 1997)'
_diffrn_ambient_temperature 173(2)
_diffrn_measured_fraction_theta_full 0.996
_diffrn_measured_fraction_theta_max 0.996
_diffrn_measurement_device_type 'Stoe IPDSII two-circle'
_diffrn_measurement_method \w
_diffrn_radiation_monochromator graphite
_diffrn_radiation_source 'fine-focus sealed tube'
_diffrn_radiation_type MoK\a
_diffrn_radiation_wavelength 0.71073
_diffrn_reflns_av_R_equivalents 0.0377
_diffrn_reflns_av_sigmaI/netI 0.0262
_diffrn_reflns_limit_h_max 8
_diffrn_reflns_limit_h_min -8
_diffrn_reflns_limit_k_max 9
_diffrn_reflns_limit_k_min -9
_diffrn_reflns_limit_l_max 16
_diffrn_reflns_limit_l_min -16
_diffrn_reflns_number 7741
_diffrn_reflns_theta_full 25.00
_diffrn_reflns_theta_max 26.32
_diffrn_reflns_theta_min 3.51
_diffrn_standards_number 0
_exptl_absorpt_coefficient_mu 0.310
_exptl_absorpt_correction_T_max 0.9808
_exptl_absorpt_correction_T_min 0.9094
_exptl_absorpt_correction_type multi-scan
_exptl_absorpt_process_details '(MULABS; Spek, 2003; Blessing, 1995)'
_exptl_crystal_colour 'light yellow'
_exptl_crystal_density_diffrn 1.433
_exptl_crystal_density_method 'not measured'
_exptl_crystal_description plate
_exptl_crystal_F_000 264
_exptl_crystal_size_max 0.32
_exptl_crystal_size_mid 0.27
_exptl_crystal_size_min 0.13
_refine_diff_density_max 0.214
_refine_diff_density_min -0.267
_refine_ls_extinction_method none
_refine_ls_goodness_of_fit_ref 1.055
_refine_ls_hydrogen_treatment constr
_refine_ls_matrix_type full
_refine_ls_number_parameters 163
_refine_ls_number_reflns 2406
_refine_ls_number_restraints 0
_refine_ls_restrained_S_all 1.055
_refine_ls_R_factor_all 0.0415
_refine_ls_R_factor_gt 0.0337
_refine_ls_shift/su_max 0.000
_refine_ls_shift/su_mean 0.000
_refine_ls_structure_factor_coef Fsqd
_refine_ls_weighting_details 'calc w=1/[\s^2^(Fo^2^)+(0.0517P)^2^+0.0785P] where P=(Fo^2^+2Fc^2^)/3'
_refine_ls_weighting_scheme calc
_refine_ls_wR_factor_gt 0.0862
_refine_ls_wR_factor_ref 0.0908
_reflns_number_gt 2052
_reflns_number_total 2406
_reflns_threshold_expression I>2\s(I)
_cod_data_source_file sg2143.cif
_cod_data_source_block I
_cod_depositor_comments
;
The following automatic conversions were performed:
'_symmetry_cell_setting' value 'Triclinic' changed to 'triclinic'
according to '/home/saulius/struct/CIF-dictionaries/cif_core.dic'
dictionary named 'cif_core.dic' version 2.4.1 from 2010-06-29.

Automatic conversion script
Id: cif_fix_enum 1527 2010-12-29 10:47:43Z saulius 

The following automatic conversions were performed:

'_symmetry_cell_setting' value 'Triclinic' changed to 'triclinic'
according to /home/saulius/struct/CIF-dictionaries/cif_core.dic
dictionary named 'cif_core.dic' version 2.4.1 from 2010-06-29.

Automatic conversion script
Id: cif_fix_values 1715 2011-07-08 13:25:40Z adriana 
;
_cod_database_code 2212994
_cod_database_fobs_code 2212994

loop_
_symmetry_equiv_pos_as_xyz
'x, y, z'
'-x, -y, -z'

loop_
_atom_site_type_symbol
_atom_site_label
_atom_site_fract_x
_atom_site_fract_y
_atom_site_fract_z
_atom_site_U_iso_or_equiv
_atom_site_adp_type
_atom_site_calc_flag
_atom_site_refinement_flags
_atom_site_occupancy
Cl Cl1 0.25415(7) 1.07493(6) 0.93710(3) 0.05134(15) Uani d . 1
O O1 0.25237(13) 0.53626(12) 0.49014(7) 0.0288(2) Uani d . 1
O O2 0.27623(15) 0.26925(13) 0.40324(8) 0.0374(2) Uani d . 1
C C2 0.26261(18) 0.43137(17) 0.39855(11) 0.0284(3) Uani d . 1
C C3 0.25370(18) 0.52358(17) 0.30390(11) 0.0278(3) Uani d . 1
C C4 0.2597(2) 0.42292(19) 0.20814(12) 0.0363(3) Uani d . 1
H H4 0.2751 0.2970 0.2051 0.044 Uiso calc R 1
C C5 0.2434(2) 0.5066(2) 0.11769(12) 0.0418(3) Uani d . 1
H H5 0.2480 0.4387 0.0526 0.050 Uiso calc R 1
C C6 0.2199(2) 0.6927(2) 0.12257(12) 0.0394(3) Uani d . 1
H H6 0.2069 0.7493 0.0602 0.047 Uiso calc R 1
C C7 0.2155(2) 0.79405(19) 0.21670(11) 0.0328(3) Uani d . 1
H H7 0.2004 0.9201 0.2188 0.039 Uiso calc R 1
C C8 0.23311(18) 0.71198(17) 0.30992(10) 0.0266(3) Uani d . 1
C C9 0.23342(18) 0.81307(17) 0.41085(10) 0.0275(3) Uani d . 1
H H9 0.2255 0.9423 0.4166 0.033 Uiso calc R 1
C C10 0.24476(18) 0.72726(17) 0.49692(10) 0.0255(3) Uani d . 1
C C11 0.25097(18) 0.81282(17) 0.60560(10) 0.0266(3) Uani d . 1
C C12 0.2322(2) 1.00081(19) 0.62652(10) 0.0300(3) Uani d . 1
H H12 0.2182 1.0731 0.5705 0.036 Uiso calc R 1
C C13 0.2340(2) 1.08046(19) 0.72787(11) 0.0337(3) Uani d . 1
H H13 0.2207 1.2066 0.7414 0.040 Uiso calc R 1
C C14 0.2553(2) 0.9742(2) 0.80978(11) 0.0346(3) Uani d . 1
C C15 0.2764(2) 0.7903(2) 0.79211(11) 0.0363(3) Uani d . 1
H H15 0.2922 0.7199 0.8489 0.044 Uiso calc R 1
C C16 0.2741(2) 0.71053(19) 0.69019(11) 0.0323(3) Uani d . 1
H H16 0.2883 0.5847 0.6776 0.039 Uiso calc R 1

loop_
_atom_site_aniso_label
_atom_site_aniso_U_11
_atom_site_aniso_U_22
_atom_site_aniso_U_33
_atom_site_aniso_U_12
_atom_site_aniso_U_13
_atom_site_aniso_U_23
Cl1 0.0705(3) 0.0584(3) 0.0354(2) 0.0346(2) 0.01990(18) 0.00911(16)
O1 0.0318(4) 0.0167(4) 0.0373(5) 0.0098(3) 0.0071(4) 0.0092(3)
O2 0.0405(5) 0.0193(4) 0.0567(6) 0.0157(4) 0.0145(4) 0.0122(4)
C2 0.0216(5) 0.0187(5) 0.0420(7) 0.0066(4) 0.0067(5) 0.0060(5)
C3 0.0218(5) 0.0195(5) 0.0395(7) 0.0072(4) 0.0061(5) 0.0060(5)
C4 0.0346(7) 0.0250(6) 0.0459(8) 0.0118(5) 0.0092(6) 0.0002(5)
C5 0.0450(8) 0.0399(8) 0.0373(7) 0.0162(6) 0.0105(6) -0.0003(6)
C6 0.0427(8) 0.0401(7) 0.0345(7) 0.0157(6) 0.0089(6) 0.0108(6)
C7 0.0362(7) 0.0269(6) 0.0364(7) 0.0140(5) 0.0089(5) 0.0097(5)
C8 0.0223(5) 0.0208(6) 0.0342(6) 0.0077(4) 0.0053(5) 0.0058(5)
C9 0.0286(6) 0.0176(5) 0.0367(7) 0.0105(4) 0.0075(5) 0.0069(5)
C10 0.0218(5) 0.0171(5) 0.0356(6) 0.0072(4) 0.0053(5) 0.0063(4)
C11 0.0208(5) 0.0222(6) 0.0340(6) 0.0064(4) 0.0055(5) 0.0077(5)
C12 0.0299(6) 0.0261(6) 0.0340(6) 0.0119(5) 0.0073(5) 0.0082(5)
C13 0.0329(7) 0.0292(6) 0.0381(7) 0.0136(5) 0.0081(5) 0.0046(5)
C14 0.0319(6) 0.0385(7) 0.0323(6) 0.0134(5) 0.0094(5) 0.0045(5)
C15 0.0383(7) 0.0375(7) 0.0362(7) 0.0159(6) 0.0111(6) 0.0152(5)
C16 0.0330(6) 0.0261(6) 0.0391(7) 0.0121(5) 0.0102(5) 0.0112(5)

loop_
_atom_type_symbol
_atom_type_description
_atom_type_scat_dispersion_real
_atom_type_scat_dispersion_imag
_atom_type_scat_source
C C 0.0033 0.0016 'International Tables Vol C Tables 4.2.6.8 and 6.1.1.4'
H H 0.0000 0.0000 'International Tables Vol C Tables 4.2.6.8 and 6.1.1.4'
Cl Cl 0.1484 0.1585 'International Tables Vol C Tables 4.2.6.8 and 6.1.1.4'
O O 0.0106 0.0060 'International Tables Vol C Tables 4.2.6.8 and 6.1.1.4'

loop_
_geom_angle_atom_site_label_1
_geom_angle_atom_site_label_2
_geom_angle_atom_site_label_3
_geom_angle
C2 O1 C10 122.60(10)
O2 C2 O1 116.82(12)
O2 C2 C3 125.72(12)
O1 C2 C3 117.46(10)
C4 C3 C8 120.64(12)
C4 C3 C2 120.10(11)
C8 C3 C2 119.24(12)
C5 C4 C3 120.04(12)
C5 C4 H4 120.0
C3 C4 H4 120.0
C4 C5 C6 119.68(13)
C4 C5 H5 120.2
C6 C5 H5 120.2
C7 C6 C5 120.80(13)
C7 C6 H6 119.6
C5 C6 H6 119.6
C6 C7 C8 120.42(12)
C6 C7 H7 119.8
C8 C7 H7 119.8
C7 C8 C3 118.41(12)
C7 C8 C9 122.73(11)
C3 C8 C9 118.86(11)
C10 C9 C8 120.85(10)
C10 C9 H9 119.6
C8 C9 H9 119.6
C9 C10 O1 120.80(11)
C9 C10 C11 127.22(11)
O1 C10 C11 111.97(11)
C16 C11 C12 118.47(12)
C16 C11 C10 121.28(11)
C12 C11 C10 120.25(11)
C13 C12 C11 120.59(12)
C13 C12 H12 119.7
C11 C12 H12 119.7
C12 C13 C14 119.46(12)
C12 C13 H13 120.3
C14 C13 H13 120.3
C15 C14 C13 121.32(13)
C15 C14 Cl1 119.62(11)
C13 C14 Cl1 119.06(10)
C14 C15 C16 119.05(13)
C14 C15 H15 120.5
C16 C15 H15 120.5
C15 C16 C11 121.09(12)
C15 C16 H16 119.5
C11 C16 H16 119.5

loop_
_geom_bond_atom_site_label_1
_geom_bond_atom_site_label_2
_geom_bond_distance
Cl1 C14 1.7487(14)
O1 C2 1.3791(16)
O1 C10 1.3933(14)
O2 C2 1.2140(15)
C2 C3 1.4670(18)
C3 C4 1.3978(19)
C3 C8 1.4130(16)
C4 C5 1.384(2)
C4 H4 0.9500
C5 C6 1.406(2)
C5 H5 0.9500
C6 C7 1.377(2)
C6 H6 0.9500
C7 C8 1.4098(17)
C7 H7 0.9500
C8 C9 1.4383(18)
C9 C10 1.3418(18)
C9 H9 0.9500
C10 C11 1.4729(18)
C11 C16 1.4026(17)
C11 C12 1.4132(17)
C12 C13 1.3835(19)
C12 H12 0.9500
C13 C14 1.392(2)
C13 H13 0.9500
C14 C15 1.388(2)
C15 C16 1.389(2)
C15 H15 0.9500
C16 H16 0.9500

loop_
_geom_hbond_atom_site_label_D
_geom_hbond_atom_site_label_H
_geom_hbond_atom_site_label_A
_geom_hbond_site_symmetry_A
_geom_hbond_distance_DH
_geom_hbond_distance_HA
_geom_hbond_distance_DA
_geom_hbond_angle_DHA
C9 H9 O2 1_565 0.95 2.30 3.2220(14) 163.3

loop_
_geom_torsion_atom_site_label_1
_geom_torsion_atom_site_label_2
_geom_torsion_atom_site_label_3
_geom_torsion_atom_site_label_4
_geom_torsion
C10 O1 C2 O2 177.43(10)
C10 O1 C2 C3 -3.25(15)
O2 C2 C3 C4 0.34(19)
O1 C2 C3 C4 -178.91(10)
O2 C2 C3 C8 178.60(12)
O1 C2 C3 C8 -0.65(16)
C8 C3 C4 C5 -0.65(19)
C2 C3 C4 C5 177.59(12)
C3 C4 C5 C6 -0.2(2)
C4 C5 C6 C7 0.8(2)
C5 C6 C7 C8 -0.4(2)
C6 C7 C8 C3 -0.47(19)
C6 C7 C8 C9 178.80(12)
C4 C3 C8 C7 1.00(18)
C2 C3 C8 C7 -177.25(10)
C4 C3 C8 C9 -178.30(11)
C2 C3 C8 C9 3.45(17)
C7 C8 C9 C10 178.17(11)
C3 C8 C9 C10 -2.56(18)
C8 C9 C10 O1 -1.26(18)
C8 C9 C10 C11 178.67(10)
C2 O1 C10 C9 4.31(17)
C2 O1 C10 C11 -175.63(9)
C9 C10 C11 C16 -176.62(12)
O1 C10 C11 C16 3.32(16)
C9 C10 C11 C12 3.79(19)
O1 C10 C11 C12 -176.27(10)
C16 C11 C12 C13 -0.79(18)
C10 C11 C12 C13 178.81(11)
C11 C12 C13 C14 0.3(2)
C12 C13 C14 C15 0.5(2)
C12 C13 C14 Cl1 -179.22(10)
C13 C14 C15 C16 -0.6(2)
Cl1 C14 C15 C16 179.08(10)
C14 C15 C16 C11 0.0(2)
C12 C11 C16 C15 0.64(19)
C10 C11 C16 C15 -178.95(11)

loop_
_cod_related_entry_id
_cod_related_entry_database
_cod_related_entry_code
1 ChemSpider 21124957
